data_1000418
loop_
_publ_author_name
'Hemon, A'
'Courbion, G'

_publ_section_title
;
The Na F - Ca F2 - Al F3 system: structures of $-beta- Na Ca Al F6 and
Na4 Ca4 Al7 F33
;
_journal_coden_ASTM JSSCBI
_journal_name_full 'Journal of Solid State Chemistry'
_journal_page_first 153
_journal_page_last 164
_journal_paper_doi 10.1016/0022-4596(90)90194-3
_journal_volume 84
_journal_year 1990
_chemical_formula_structural 'Na4.032 Ca4 Al7 F33'
_chemical_formula_sum 'Al7 Ca4 F33 Na4.032'
_chemical_name_systematic
;
Sodium calcium aluminium fluoride (4.03/4/7/33)
;
_space_group_IT_number 229
_symmetry_cell_setting cubic
_symmetry_Int_Tables_number 229
_symmetry_space_group_name_Hall '-I 4 2 3'
_symmetry_space_group_name_H-M 'I m -3 m'
_cell_angle_alpha 90
_cell_angle_beta 90
_cell_angle_gamma 90
_cell_formula_units_Z 2
_cell_length_a 10.781(3)
_cell_length_b 10.781(3)
_cell_length_c 10.781(3)
_cell_volume 1253.1
_exptl_crystal_density_meas 2.83
_refine_ls_R_factor_all 0.051
_cod_database_code 1000418

loop_
_symmetry_equiv_pos_as_xyz
x,y,z
y,z,x
z,x,y
x,z,y
y,x,z
z,y,x
x,-y,-z
y,-z,-x
z,-x,-y
x,-z,-y
y,-x,-z
z,-y,-x
-x,y,-z
-y,z,-x
-z,x,-y
-x,z,-y
-y,x,-z
-z,y,-x
-x,-y,z
-y,-z,x
-z,-x,y
-x,-z,y
-y,-x,z
-z,-y,x
-x,-y,-z
-y,-z,-x
-z,-x,-y
-x,-z,-y
-y,-x,-z
-z,-y,-x
-x,y,z
-y,z,x
-z,x,y
-x,z,y
-y,x,z
-z,y,x
x,-y,z
y,-z,x
z,-x,y
x,-z,y
y,-x,z
z,-y,x
x,y,-z
y,z,-x
z,x,-y
x,z,-y
y,x,-z
z,y,-x
1/2+x,1/2+y,1/2+z
1/2+y,1/2+z,1/2+x
1/2+z,1/2+x,1/2+y
1/2+x,1/2+z,1/2+y
1/2+y,1/2+x,1/2+z
1/2+z,1/2+y,1/2+x
1/2+x,1/2-y,1/2-z
1/2+y,1/2-z,1/2-x
1/2+z,1/2-x,1/2-y
1/2+x,1/2-z,1/2-y
1/2+y,1/2-x,1/2-z
1/2+z,1/2-y,1/2-x
1/2-x,1/2+y,1/2-z
1/2-y,1/2+z,1/2-x
1/2-z,1/2+x,1/2-y
1/2-x,1/2+z,1/2-y
1/2-y,1/2+x,1/2-z
1/2-z,1/2+y,1/2-x
1/2-x,1/2-y,1/2+z
1/2-y,1/2-z,1/2+x
1/2-z,1/2-x,1/2+y
1/2-x,1/2-z,1/2+y
1/2-y,1/2-x,1/2+z
1/2-z,1/2-y,1/2+x
1/2-x,1/2-y,1/2-z
1/2-y,1/2-z,1/2-x
1/2-z,1/2-x,1/2-y
1/2-x,1/2-z,1/2-y
1/2-y,1/2-x,1/2-z
1/2-z,1/2-y,1/2-x
1/2-x,1/2+y,1/2+z
1/2-y,1/2+z,1/2+x
1/2-z,1/2+x,1/2+y
1/2-x,1/2+z,1/2+y
1/2-y,1/2+x,1/2+z
1/2-z,1/2+y,1/2+x
1/2+x,1/2-y,1/2+z
1/2+y,1/2-z,1/2+x
1/2+z,1/2-x,1/2+y
1/2+x,1/2-z,1/2+y
1/2+y,1/2-x,1/2+z
1/2+z,1/2-y,1/2+x
1/2+x,1/2+y,1/2-z
1/2+y,1/2+z,1/2-x
1/2+z,1/2+x,1/2-y
1/2+x,1/2+z,1/2-y
1/2+y,1/2+x,1/2-z
1/2+z,1/2+y,1/2-x

loop_
_atom_site_aniso_label
_atom_site_aniso_U_11
_atom_site_aniso_U_12
_atom_site_aniso_U_13
_atom_site_aniso_U_22
_atom_site_aniso_U_23
_atom_site_aniso_U_33
Na1 0.0208(19) 0. 0. 0.0254(14) 0. 0.0254(14)
Ca1 0.0109(3) 0.0001(3) 0.0001(3) 0.0109(3) 0.0001(3) 0.0109(3)
Al1 0.0082(7) 0. 0. 0.0082(7) 0. 0.0082(7)
Al2 0.0085(8) 0. 0. 0.0097(5) 0. 0.0097(5)
F1 0.0108(25) 0. 0. 0.0376(19) 0. 0.0376(19)
F2 0.0293(7) 0.0103(7) 0.0103(7) 0.0293(7) -0.0169(9) 0.0293(7)
F3 0.0224(42) -0.0011(15) -0.0011(15) 0.0224(42) -0.0060(27) 0.0113(22)

loop_
_atom_site_label
_atom_site_type_symbol
_atom_site_symmetry_multiplicity
_atom_site_Wyckoff_symbol
_atom_site_fract_x
_atom_site_fract_y
_atom_site_fract_z
_atom_site_occupancy
_atom_site_attached_hydrogens
_atom_site_calc_flag
Na1 Na1+ 12 d 0.25 0. 0.5 0.672(8) 0 d
Ca1 Ca2+ 8 c 0.25 0.25 0.25 1. 0 d
Al1 Al3+ 2 a 0. 0. 0. 1. 0 d
Al2 Al3+ 12 e 0.3298(1) 0. 0. 1. 0 d
F1 F1- 6 b 0. 0.5 0.5 1. 0 d
F2 F1- 48 k 0.1159(1) 0.1159(1) 0.3363(2) 1. 0 d
F3 F1- 48 k 0.0239(5) 0.0239(5) 0.1633(4) 0.25 0 d

loop_
_atom_type_symbol
_atom_type_oxidation_number
Na1+ 1.000
Ca2+ 2.000
Al3+ 2.995
F1- -1.000
